data_2230506
loop_
_publ_author_name
'Zhi, Li-Hua'
'Wu, Wei-Na'
'Li, Shu'
'Li, Yun-Long'
'Cai, Xiao-Dong'

_publ_section_title
;
 <i>N</i>-Methyl-<i>N</i>-phenyl-2-(quinolin-8-yloxy)acetamide
 monohydrate
;
_journal_coeditor_code VM2091
_journal_issue 6
_journal_name_full 'Acta Crystallographica Section E'
_journal_page_first o1420
_journal_paper_doi 10.1107/S1600536811017181
_journal_volume 67
_journal_year 2011
_chemical_formula_iupac 'C18 H16 N2 O2, H2 O'
_chemical_formula_moiety 'C18 H16 N2 O2, H2 O'
_chemical_formula_sum 'C18 H18 N2 O3'
_chemical_formula_weight 310.34
_chemical_name_systematic
;
<i>N</i>-Methyl-<i>N</i>-phenyl-2-(quinolin-8-yloxy)acetamide monohydrate
;
_space_group_IT_number 19
_symmetry_cell_setting orthorhombic
_symmetry_space_group_name_Hall 'P 2ac 2ab'
_symmetry_space_group_name_H-M 'P 21 21 21'
_atom_sites_solution_hydrogens geom
_atom_sites_solution_primary direct
_atom_sites_solution_secondary difmap
_audit_creation_method SHELXL-97
_cell_angle_alpha 90.00
_cell_angle_beta 90.00
_cell_angle_gamma 90.00
_cell_formula_units_Z 4
_cell_length_a 6.6028(8)
_cell_length_b 14.9207(18)
_cell_length_c 16.3505(19)
_cell_measurement_temperature 296(2)
_cell_measurement_theta_max 28.20
_cell_measurement_theta_min 1.85
_cell_volume 1610.8(3)
_computing_cell_refinement '<i>SAINT</i> (Bruker, 2007)'
_computing_data_collection '<i>APEX2</i> (Bruker, 2007)'
_computing_data_reduction '<i>SAINT</i> (Bruker, 2007)'
_computing_molecular_graphics '<i>SHELXTL</i> (Sheldrick, 2008)'
_computing_publication_material '<i>SHELXTL</i> (Sheldrick, 2008)'
_computing_structure_refinement '<i>SHELXL97</i> (Sheldrick, 2008)'
_computing_structure_solution '<i>SHELXS97</i> (Sheldrick, 2008)'
_diffrn_ambient_temperature 296(2)
_diffrn_measured_fraction_theta_full 0.988
_diffrn_measured_fraction_theta_max 0.988
_diffrn_measurement_device_type 'Bruker SMART CCD'
_diffrn_measurement_method '\f and \w'
_diffrn_radiation_monochromator graphite
_diffrn_radiation_source 'fine-focus sealed tube'
_diffrn_radiation_type MoK\a
_diffrn_radiation_wavelength 0.71073
_diffrn_reflns_av_R_equivalents 0.0274
_diffrn_reflns_av_sigmaI/netI 0.0305
_diffrn_reflns_limit_h_max 8
_diffrn_reflns_limit_h_min -8
_diffrn_reflns_limit_k_max 18
_diffrn_reflns_limit_k_min -19
_diffrn_reflns_limit_l_max 18
_diffrn_reflns_limit_l_min -21
_diffrn_reflns_number 10373
_diffrn_reflns_theta_full 28.20
_diffrn_reflns_theta_max 28.20
_diffrn_reflns_theta_min 1.85
_diffrn_standards_number 0
_exptl_absorpt_coefficient_mu 0.088
_exptl_absorpt_correction_T_max 0.991
_exptl_absorpt_correction_T_min 0.986
_exptl_absorpt_correction_type multi-scan
_exptl_absorpt_process_details '(<i>SADABS</i>; Bruker, 2007)'
_exptl_crystal_colour colorless
_exptl_crystal_density_diffrn 1.280
_exptl_crystal_density_method 'not measured'
_exptl_crystal_description block
_exptl_crystal_F_000 656
_exptl_crystal_size_max 0.16
_exptl_crystal_size_mid 0.15
_exptl_crystal_size_min 0.10
_refine_diff_density_max 0.121
_refine_diff_density_min -0.138
_refine_ls_extinction_coef 0.0132(19)
_refine_ls_extinction_expression Fc^*^=kFc[1+0.001xFc^2^\l^3^/sin(2\q)]^-1/4^
_refine_ls_extinction_method '<i>SHELXL97</i> (Sheldrick, 2008)'
_refine_ls_goodness_of_fit_ref 1.048
_refine_ls_hydrogen_treatment mixed
_refine_ls_matrix_type full
_refine_ls_number_parameters 217
_refine_ls_number_reflns 3911
_refine_ls_number_restraints 125
_refine_ls_restrained_S_all 1.116
_refine_ls_R_factor_all 0.0530
_refine_ls_R_factor_gt 0.0389
_refine_ls_shift/su_max 0.005
_refine_ls_shift/su_mean 0.000
_refine_ls_structure_factor_coef Fsqd
_refine_ls_weighting_details 'calc w=1/[\s^2^(Fo^2^)+(0.0498P)^2^+0.0847P] where P=(Fo^2^+2Fc^2^)/3'
_refine_ls_weighting_scheme calc
_refine_ls_wR_factor_gt 0.0932
_refine_ls_wR_factor_ref 0.1009
_reflns_number_gt 3113
_reflns_number_total 3911
_reflns_threshold_expression I>2sigma(I)
_cod_data_source_file vm2091.cif
_cod_data_source_block I
_cod_database_code 2230506
_cod_database_fobs_code 2230506

loop_
_symmetry_equiv_pos_as_xyz
'x, y, z'
'-x+1/2, -y, z+1/2'
'x+1/2, -y+1/2, -z'
'-x, y+1/2, -z+1/2'

loop_
_atom_site_type_symbol
_atom_site_label
_atom_site_fract_x
_atom_site_fract_y
_atom_site_fract_z
_atom_site_U_iso_or_equiv
_atom_site_adp_type
_atom_site_calc_flag
_atom_site_refinement_flags
_atom_site_occupancy
_atom_site_symmetry_multiplicity
_atom_site_disorder_assembly
_atom_site_disorder_group
O O1 0.80212(17) 0.10711(7) 0.15970(6) 0.0452(3) Uani d . 1 1 . .
O O2 0.8822(2) 0.06977(8) 0.31349(8) 0.0583(4) Uani d . 1 1 . .
C C8 0.7564(3) 0.12177(10) 0.07926(9) 0.0420(4) Uani d U 1 1 . .
N N2 0.6671(2) 0.17225(9) 0.36347(8) 0.0471(3) Uani d . 1 1 . .
N N1 1.0695(2) 0.04605(10) 0.05053(9) 0.0510(4) Uani d . 1 1 . .
C C10 0.6699(3) 0.14635(11) 0.21760(9) 0.0440(4) Uani d U 1 1 . .
H H10A 0.5345 0.1221 0.2113 0.053 Uiso calc R 1 1 . .
H H10B 0.6637 0.2107 0.2095 0.053 Uiso calc R 1 1 . .
C C11 0.7500(2) 0.12557(10) 0.30174(10) 0.0419(3) Uani d U 1 1 . .
C C9 0.9020(3) 0.08886(10) 0.02220(10) 0.0437(4) Uani d U 1 1 . .
C C13 0.5129(2) 0.23910(10) 0.35189(9) 0.0415(4) Uani d U 1 1 . .
C C7 0.5874(3) 0.16515(12) 0.05232(12) 0.0552(5) Uani d U 1 1 . .
H H7 0.4921 0.1860 0.0896 0.066 Uiso calc R 1 1 . .
C C18 0.5634(3) 0.32878(11) 0.35671(12) 0.0525(4) Uani d U 1 1 . .
H H18 0.6969 0.3456 0.3665 0.063 Uiso calc R 1 1 . .
C C4 0.8680(3) 0.10316(12) -0.06202(11) 0.0574(5) Uani d U 1 1 . .
C C14 0.3166(3) 0.21536(12) 0.33744(12) 0.0560(5) Uani d U 1 1 . .
H H14 0.2810 0.1551 0.3349 0.067 Uiso calc R 1 1 . .
C C17 0.4168(3) 0.39294(12) 0.34698(13) 0.0596(5) Uani d U 1 1 . .
H H17 0.4515 0.4532 0.3504 0.072 Uiso calc R 1 1 . .
C C2 1.1823(4) 0.02794(15) -0.08759(13) 0.0711(5) Uani d U 1 1 . .
H H2 1.2811 0.0065 -0.1230 0.085 Uiso calc R 1 1 . .
C C3 1.0166(4) 0.07026(13) -0.11641(12) 0.0676(5) Uani d U 1 1 . .
H H3 1.0001 0.0778 -0.1725 0.081 Uiso calc R 1 1 . .
C C12 0.7333(4) 0.15493(14) 0.44699(11) 0.0660(5) Uani d U 1 1 . .
H H12A 0.8400 0.1112 0.4465 0.099 Uiso calc R 1 1 . .
H H12B 0.6214 0.1326 0.4785 0.099 Uiso calc R 1 1 . .
H H12C 0.7821 0.2095 0.4710 0.099 Uiso calc R 1 1 . .
C C1 1.2014(3) 0.01726(14) -0.00346(12) 0.0651(5) Uani d U 1 1 . .
H H1 1.3157 -0.0124 0.0159 0.078 Uiso calc R 1 1 . .
C C15 0.1708(3) 0.28045(14) 0.32658(14) 0.0636(5) Uani d U 1 1 . .
H H15 0.0379 0.2638 0.3153 0.076 Uiso calc R 1 1 . .
C C16 0.2201(3) 0.36932(13) 0.33224(11) 0.0572(5) Uani d U 1 1 . .
H H16 0.1210 0.4131 0.3261 0.069 Uiso calc R 1 1 . .
C C6 0.5576(4) 0.17827(13) -0.03189(14) 0.0698(6) Uani d U 1 1 . .
H H6 0.4425 0.2084 -0.0497 0.084 Uiso calc R 1 1 . .
C C5 0.6923(4) 0.14804(14) -0.08755(13) 0.0716(6) Uani d U 1 1 . .
H H5 0.6686 0.1570 -0.1430 0.086 Uiso calc R 1 1 . .
O O1W 1.2156(2) 0.02723(13) 0.21238(9) 0.0780(5) Uani d D 1 1 . .
H H1WA 1.116(3) 0.039(2) 0.2438(12) 0.117 Uiso d D 1 1 . .
H H1WB 1.175(4) 0.035(2) 0.1629(7) 0.117 Uiso d D 1 1 . .

loop_
_atom_site_aniso_label
_atom_site_aniso_U_11
_atom_site_aniso_U_22
_atom_site_aniso_U_33
_atom_site_aniso_U_12
_atom_site_aniso_U_13
_atom_site_aniso_U_23
O1 0.0470(6) 0.0525(6) 0.0361(6) 0.0104(5) 0.0031(5) -0.0040(5)
O2 0.0599(8) 0.0629(7) 0.0521(7) 0.0214(7) 0.0033(6) 0.0043(6)
C8 0.0488(9) 0.0365(7) 0.0408(8) -0.0012(7) -0.0025(7) -0.0026(6)
N2 0.0526(8) 0.0498(7) 0.0388(7) 0.0069(7) -0.0004(6) -0.0044(6)
N1 0.0518(8) 0.0548(8) 0.0464(8) 0.0031(7) 0.0078(7) -0.0076(7)
C10 0.0421(8) 0.0464(8) 0.0434(9) 0.0066(7) 0.0034(7) -0.0065(6)
C11 0.0407(8) 0.0403(7) 0.0447(8) -0.0014(7) 0.0044(7) 0.0006(6)
C9 0.0550(10) 0.0375(8) 0.0387(8) -0.0057(7) 0.0012(7) -0.0039(6)
C13 0.0455(9) 0.0432(8) 0.0359(8) 0.0022(7) 0.0068(7) -0.0048(6)
C7 0.0585(11) 0.0503(9) 0.0567(11) 0.0080(9) -0.0105(9) -0.0038(8)
C18 0.0482(9) 0.0485(9) 0.0609(11) -0.0033(9) 0.0073(8) -0.0083(8)
C4 0.0805(12) 0.0517(9) 0.0399(9) -0.0131(9) 0.0012(8) -0.0027(7)
C14 0.0520(10) 0.0456(9) 0.0702(12) -0.0054(8) 0.0062(9) -0.0068(8)
C17 0.0673(12) 0.0426(9) 0.0688(12) -0.0005(9) 0.0122(10) -0.0021(8)
C2 0.0772(12) 0.0777(11) 0.0583(10) -0.0052(11) 0.0226(10) -0.0194(9)
C3 0.0946(13) 0.0671(10) 0.0410(9) -0.0168(10) 0.0102(9) -0.0082(8)
C12 0.0814(14) 0.0756(12) 0.0409(9) 0.0124(11) -0.0048(10) -0.0004(8)
C1 0.0650(11) 0.0710(10) 0.0594(10) 0.0011(10) 0.0170(9) -0.0157(8)
C15 0.0460(10) 0.0669(12) 0.0779(13) 0.0010(9) 0.0040(10) -0.0074(10)
C16 0.0607(12) 0.0571(10) 0.0538(10) 0.0140(9) 0.0081(9) 0.0007(8)
C6 0.0790(14) 0.0625(11) 0.0680(13) 0.0115(11) -0.0239(11) 0.0068(10)
C5 0.1004(17) 0.0673(12) 0.0472(11) -0.0026(12) -0.0181(12) 0.0063(9)
O1W 0.0531(8) 0.1216(12) 0.0594(8) 0.0265(9) -0.0078(7) -0.0196(9)

loop_
_atom_type_symbol
_atom_type_description
_atom_type_scat_dispersion_real
_atom_type_scat_dispersion_imag
_atom_type_scat_source
C C 0.0033 0.0016 'International Tables Vol C Tables 4.2.6.8 and 6.1.1.4'
H H 0.0000 0.0000 'International Tables Vol C Tables 4.2.6.8 and 6.1.1.4'
N N 0.0061 0.0033 'International Tables Vol C Tables 4.2.6.8 and 6.1.1.4'
O O 0.0106 0.0060 'International Tables Vol C Tables 4.2.6.8 and 6.1.1.4'

loop_
_geom_angle_atom_site_label_1
_geom_angle_atom_site_label_2
_geom_angle_atom_site_label_3
_geom_angle_site_symmetry_1
_geom_angle_site_symmetry_3
_geom_angle
_geom_angle_publ_flag
C8 O1 C10 . . 116.19(12) ?
C7 C8 O1 . . 124.58(15) ?
C7 C8 C9 . . 120.25(15) ?
O1 C8 C9 . . 115.17(14) ?
C11 N2 C13 . . 123.34(13) ?
C11 N2 C12 . . 119.34(15) ?
C13 N2 C12 . . 117.32(14) ?
C1 N1 C9 . . 117.70(16) ?
O1 C10 C11 . . 108.01(13) ?
O1 C10 H10A . . 110.1 ?
C11 C10 H10A . . 110.1 ?
O1 C10 H10B . . 110.1 ?
C11 C10 H10B . . 110.1 ?
H10A C10 H10B . . 108.4 ?
O2 C11 N2 . . 121.78(15) ?
O2 C11 C10 . . 122.34(14) ?
N2 C11 C10 . . 115.88(14) ?
N1 C9 C4 . . 122.23(16) ?
N1 C9 C8 . . 119.17(14) ?
C4 C9 C8 . . 118.59(17) ?
C14 C13 C18 . . 119.42(16) ?
C14 C13 N2 . . 121.02(15) ?
C18 C13 N2 . . 119.55(15) ?
C8 C7 C6 . . 119.84(19) ?
C8 C7 H7 . . 120.1 ?
C6 C7 H7 . . 120.1 ?
C17 C18 C13 . . 119.93(17) ?
C17 C18 H18 . . 120.0 ?
C13 C18 H18 . . 120.0 ?
C5 C4 C9 . . 119.61(18) ?
C5 C4 C3 . . 123.58(19) ?
C9 C4 C3 . . 116.8(2) ?
C13 C14 C15 . . 120.17(17) ?
C13 C14 H14 . . 119.9 ?
C15 C14 H14 . . 119.9 ?
C16 C17 C18 . . 120.76(17) ?
C16 C17 H17 . . 119.6 ?
C18 C17 H17 . . 119.6 ?
C3 C2 C1 . . 118.3(2) ?
C3 C2 H2 . . 120.9 ?
C1 C2 H2 . . 120.9 ?
C2 C3 C4 . . 120.4(2) ?
C2 C3 H3 . . 119.8 ?
C4 C3 H3 . . 119.8 ?
N2 C12 H12A . . 109.5 ?
N2 C12 H12B . . 109.5 ?
H12A C12 H12B . . 109.5 ?
N2 C12 H12C . . 109.5 ?
H12A C12 H12C . . 109.5 ?
H12B C12 H12C . . 109.5 ?
N1 C1 C2 . . 124.6(2) ?
N1 C1 H1 . . 117.7 ?
C2 C1 H1 . . 117.7 ?
C16 C15 C14 . . 120.51(19) ?
C16 C15 H15 . . 119.7 ?
C14 C15 H15 . . 119.7 ?
C17 C16 C15 . . 119.19(19) ?
C17 C16 H16 . . 120.4 ?
C15 C16 H16 . . 120.4 ?
C5 C6 C7 . . 121.5(2) ?
C5 C6 H6 . . 119.3 ?
C7 C6 H6 . . 119.3 ?
C6 C5 C4 . . 120.24(19) ?
C6 C5 H5 . . 119.9 ?
C4 C5 H5 . . 119.9 ?
H1WA O1W H1WB . . 107.3(16) ?

loop_
_geom_bond_atom_site_label_1
_geom_bond_atom_site_label_2
_geom_bond_site_symmetry_2
_geom_bond_distance
_geom_bond_publ_flag
O1 C8 . 1.3670(19) ?
O1 C10 . 1.4148(19) ?
O2 C11 . 1.2217(19) ?
C8 C7 . 1.363(2) ?
C8 C9 . 1.427(2) ?
N2 C11 . 1.343(2) ?
N2 C13 . 1.438(2) ?
N2 C12 . 1.457(2) ?
N1 C1 . 1.312(2) ?
N1 C9 . 1.358(2) ?
C10 C11 . 1.506(2) ?
C10 H10A . 0.9700 ?
C10 H10B . 0.9700 ?
C9 C4 . 1.412(2) ?
C13 C14 . 1.364(3) ?
C13 C18 . 1.381(2) ?
C7 C6 . 1.405(3) ?
C7 H7 . 0.9300 ?
C18 C17 . 1.371(3) ?
C18 H18 . 0.9300 ?
C4 C5 . 1.403(3) ?
C4 C3 . 1.412(3) ?
C14 C15 . 1.379(3) ?
C14 H14 . 0.9300 ?
C17 C16 . 1.367(3) ?
C17 H17 . 0.9300 ?
C2 C3 . 1.348(3) ?
C2 C1 . 1.391(3) ?
C2 H2 . 0.9300 ?
C3 H3 . 0.9300 ?
C12 H12A . 0.9600 ?
C12 H12B . 0.9600 ?
C12 H12C . 0.9600 ?
C1 H1 . 0.9300 ?
C15 C16 . 1.368(3) ?
C15 H15 . 0.9300 ?
C16 H16 . 0.9300 ?
C6 C5 . 1.350(3) ?
C6 H6 . 0.9300 ?
C5 H5 . 0.9300 ?
O1W H1WA . 0.855(10) ?
O1W H1WB . 0.860(10) ?

loop_
_geom_hbond_atom_site_label_D
_geom_hbond_atom_site_label_H
_geom_hbond_atom_site_label_A
_geom_hbond_site_symmetry_A
_geom_hbond_distance_DH
_geom_hbond_distance_HA
_geom_hbond_distance_DA
_geom_hbond_angle_DHA
O1W H1WA O2 . 0.855(10) 1.970(11) 2.8249(19) 178(3)
O1W H1WB N1 . 0.860(10) 1.972(11) 2.831(2) 176(3)

loop_
_geom_torsion_atom_site_label_1
_geom_torsion_atom_site_label_2
_geom_torsion_atom_site_label_3
_geom_torsion_atom_site_label_4
_geom_torsion_site_symmetry_1
_geom_torsion_site_symmetry_2
_geom_torsion_site_symmetry_3
_geom_torsion_site_symmetry_4
_geom_torsion
_geom_torsion_publ_flag
C10 O1 C8 C7 . . . . -5.0(2) ?
C10 O1 C8 C9 . . . . 174.32(13) ?
C8 O1 C10 C11 . . . . -177.88(13) ?
C13 N2 C11 O2 . . . . 179.28(15) ?
C12 N2 C11 O2 . . . . -1.2(2) ?
C13 N2 C11 C10 . . . . -0.7(2) ?
C12 N2 C11 C10 . . . . 178.81(16) ?
O1 C10 C11 O2 . . . . -12.8(2) ?
O1 C10 C11 N2 . . . . 167.15(14) ?
C1 N1 C9 C4 . . . . -0.3(2) ?
C1 N1 C9 C8 . . . . -179.41(16) ?
C7 C8 C9 N1 . . . . 179.84(15) ?
O1 C8 C9 N1 . . . . 0.5(2) ?
C7 C8 C9 C4 . . . . 0.7(2) ?
O1 C8 C9 C4 . . . . -178.61(14) ?
C11 N2 C13 C14 . . . . 77.0(2) ?
C12 N2 C13 C14 . . . . -102.5(2) ?
C11 N2 C13 C18 . . . . -103.99(19) ?
C12 N2 C13 C18 . . . . 76.5(2) ?
O1 C8 C7 C6 . . . . 178.61(17) ?
C9 C8 C7 C6 . . . . -0.7(3) ?
C14 C13 C18 C17 . . . . 0.0(3) ?
N2 C13 C18 C17 . . . . -179.02(16) ?
N1 C9 C4 C5 . . . . -179.83(17) ?
C8 C9 C4 C5 . . . . -0.7(2) ?
N1 C9 C4 C3 . . . . 0.3(2) ?
C8 C9 C4 C3 . . . . 179.43(15) ?
C18 C13 C14 C15 . . . . 0.9(3) ?
N2 C13 C14 C15 . . . . 179.93(17) ?
C13 C18 C17 C16 . . . . -0.2(3) ?
C1 C2 C3 C4 . . . . 0.4(3) ?
C5 C4 C3 C2 . . . . 179.79(19) ?
C9 C4 C3 C2 . . . . -0.4(3) ?
C9 N1 C1 C2 . . . . 0.4(3) ?
C3 C2 C1 N1 . . . . -0.4(3) ?
C13 C14 C15 C16 . . . . -1.7(3) ?
C18 C17 C16 C15 . . . . -0.5(3) ?
C14 C15 C16 C17 . . . . 1.5(3) ?
C8 C7 C6 C5 . . . . 0.6(3) ?
C7 C6 C5 C4 . . . . -0.7(3) ?
C9 C4 C5 C6 . . . . 0.7(3) ?
C3 C4 C5 C6 . . . . -179.47(19) ?

loop_
_cod_related_entry_id
_cod_related_entry_database
_cod_related_entry_code
1 ChemSpider 30656742
